data_7045463
loop_
_publ_author_name
'Paitandi, Rajendra Prasad'
'Singh, Roop Shikha'
'Dwivedi, Bhupendra Kumar'
'Singh, Vishwa Deepak'
'Pandey, Daya Shankar'

_publ_section_title
;
 Time dependent aggregation induced emission enhancement and the study of
 molecular packing in closely related azo-phenol BODIPY species.
;
_journal_issue 11
_journal_name_full 'Dalton transactions (Cambridge, England : 2003)'
_journal_page_first 3785
_journal_page_last 3795
_journal_paper_doi 10.1039/c7dt04047d
_journal_volume 47
_journal_year 2018
_chemical_formula_moiety 'C22 H17 B F2 N4 O2'
_chemical_formula_sum 'C22 H17 B F2 N4 O2'
_chemical_formula_weight 418.23
_space_group_crystal_system triclinic
_space_group_IT_number 2
_space_group_name_Hall '-P 1'
_space_group_name_H-M_alt 'P -1'
_symmetry_Int_Tables_number 2
_symmetry_space_group_name_Hall '-P 1'
_symmetry_space_group_name_H-M 'P -1'
_audit_creation_date 2017-12-17
_audit_creation_method
;
Olex2 1.2
(compiled 2017.03.28 svn.r3405 for OlexSys, GUI svn.r5335)
;
_audit_update_record
;
2017-12-17 deposited with the CCDC.
2018-01-30 downloaded from the CCDC.
;
_cell_angle_alpha 101.755(2)
_cell_angle_beta 93.007(2)
_cell_angle_gamma 101.674(2)
_cell_formula_units_Z 2
_cell_length_a 7.2565(5)
_cell_length_b 7.8314(5)
_cell_length_c 17.8401(11)
_cell_measurement_reflns_used 5023
_cell_measurement_temperature 293(2)
_cell_measurement_theta_max 24.87
_cell_measurement_theta_min 2.55
_cell_volume 967.38(11)
_computing_molecular_graphics 'Olex2 (Dolomanov et al., 2009)'
_computing_publication_material 'Olex2 (Dolomanov et al., 2009)'
_computing_structure_refinement 'olex2.refine (Bourhis et al., 2015)'
_computing_structure_solution 'SHELXS-97 (Sheldrick, 1997)'
_diffrn_ambient_temperature 293.0
_diffrn_measured_fraction_theta_full 0.9982
_diffrn_measured_fraction_theta_max 0.9976
_diffrn_measurement_device_type 'Bruker D8 QUEST'
_diffrn_radiation_type 'Mo K\a'
_diffrn_radiation_wavelength 0.71073
_diffrn_reflns_av_R_equivalents 0.0502
_diffrn_reflns_av_unetI/netI 0.0277
_diffrn_reflns_limit_h_max 9
_diffrn_reflns_limit_h_min -9
_diffrn_reflns_limit_k_max 10
_diffrn_reflns_limit_k_min -10
_diffrn_reflns_limit_l_max 23
_diffrn_reflns_limit_l_min -23
_diffrn_reflns_number 40025
_diffrn_reflns_theta_full 25.0000
_diffrn_reflns_theta_max 27.59
_diffrn_reflns_theta_min 3.18
_exptl_absorpt_coefficient_mu 0.107
_exptl_absorpt_correction_T_max 0.979
_exptl_absorpt_correction_T_min 0.958
_exptl_absorpt_correction_type multi-scan
_exptl_absorpt_process_details SADABS
_exptl_crystal_colour Green
_exptl_crystal_density_diffrn 1.4356
_exptl_crystal_description Needle
_exptl_crystal_F_000 432.2377
_exptl_crystal_recrystallization_method DCM/Hexane
_exptl_crystal_size_max 0.26
_exptl_crystal_size_mid 0.2
_exptl_crystal_size_min 0.12
_refine_diff_density_max 0.2807
_refine_diff_density_min -0.2312
_refine_diff_density_rms 0.0581
_refine_ls_d_res_high 0.7673
_refine_ls_d_res_low 6.4074
_refine_ls_extinction_expression Fc^*^=kFc[1+0.001xFc^2^\l^3^/sin(2\q)]^-1/4^
_refine_ls_goodness_of_fit_ref 1.0797
_refine_ls_hydrogen_treatment constr
_refine_ls_matrix_type full
_refine_ls_number_constraints 32
_refine_ls_number_parameters 282
_refine_ls_number_reflns 4493
_refine_ls_number_restraints 0
_refine_ls_restrained_S_all 1.0797
_refine_ls_R_factor_all 0.0696
_refine_ls_R_factor_gt 0.0437
_refine_ls_shift/su_max 0.0008
_refine_ls_shift/su_mean 0.0002
_refine_ls_structure_factor_coef Fsqd
_refine_ls_weighting_details 'w=1/[\s^2^(Fo^2^)+(0.0407P)^2^+0.2541P] where P=(Fo^2^+2Fc^2^)/3'
_refine_ls_weighting_scheme calc
_refine_ls_wR_factor_gt 0.0968
_refine_ls_wR_factor_ref 0.1102
_reflns_Friedel_coverage 0.0
_reflns_limit_h_max 9
_reflns_limit_h_min -9
_reflns_limit_k_max 9
_reflns_limit_k_min -10
_reflns_limit_l_max 23
_reflns_limit_l_min 0
_reflns_number_gt 3201
_reflns_number_total 4493
_reflns_threshold_expression I>=2u(I)
_cod_data_source_file c7dt04047d2.cif
_cod_data_source_block 1
_cod_depositor_comments 'Adding full bibliography for 7045463--7045465.cif.'
_cod_database_code 7045463
_olex2_refinement_description
;
1. Fixed Uiso
 At 1.2 times of:
  All C(H) groups
 At 1.5 times of:
  All C(H,H,H) groups, All O(H) groups
2.a Me refined with riding coordinates:
 C22(H22a,H22b,H22c)
2.b Aromatic/amide H refined with riding coordinates:
 C15(H15), C17(H17), C3(H3), C20(H20), C13(H13), C21(H21), C7(H7), C14(H14),
 C18(H18), C9(H9), C1(H1a), C2(H2), C8(H8)
2.c Idealised tetrahedral OH refined as rotating group:
 O1(H1)
;
_olex2_submission_special_instructions 'No special instructions were received'

loop_
_space_group_symop_id
_space_group_symop_operation_xyz
1 x,y,z
2 -x,-y,-z

loop_
_atom_site_label
_atom_site_type_symbol
_atom_site_fract_x
_atom_site_fract_y
_atom_site_fract_z
_atom_site_U_iso_or_equiv
_atom_site_adp_type
_atom_site_occupancy
_atom_site_refinement_flags_posn
F1 F 0.86481(13) 0.85485(13) 0.09856(6) 0.0551(3) Uani 1.000000 .
O1 O 0.67985(14) 1.34840(16) 0.31006(6) 0.0498(3) Uani 1.000000 .
H1 H 0.7195(8) 1.424(2) 0.3497(7) 0.0747(5) Uiso 1.000000 GR
N3 N 0.47951(19) 1.58578(17) 0.40579(7) 0.0403(3) Uani 1.000000 .
N2 N 0.53029(17) 0.82693(16) 0.10082(7) 0.0367(3) Uani 1.000000 .
N1 N 0.73300(17) 1.10017(17) 0.07843(7) 0.0380(3) Uani 1.000000 .
N4 N 0.65168(19) 1.59282(17) 0.42485(7) 0.0404(3) Uani 1.000000 .
C11 C 0.49652(19) 1.34498(19) 0.29209(8) 0.0337(3) Uani 1.000000 .
C10 C 0.40147(19) 1.22684(19) 0.22563(8) 0.0319(3) Uani 1.000000 .
F2 F 0.69242(15) 0.82131(15) -0.01389(5) 0.0619(3) Uani 1.000000 .
C16 C 0.7375(2) 1.7258(2) 0.49015(8) 0.0390(4) Uani 1.000000 .
C4 C 0.64619(19) 1.20021(19) 0.13370(8) 0.0335(3) Uani 1.000000 .
C12 C 0.3981(2) 1.45660(19) 0.33935(8) 0.0353(3) Uani 1.000000 .
O2 O 1.0124(2) 2.11064(17) 0.67765(7) 0.0655(4) Uani 1.000000 .
C6 C 0.44435(19) 0.93163(19) 0.15460(8) 0.0341(3) Uani 1.000000 .
C15 C 0.2095(2) 1.2143(2) 0.20927(8) 0.0365(3) Uani 1.000000 .
H15 H 0.1450(2) 1.1325(2) 0.16597(8) 0.0439(4) Uiso 1.000000 R
C5 C 0.50318(19) 1.11691(19) 0.17160(8) 0.0316(3) Uani 1.000000 .
C19 C 0.9305(3) 1.9803(2) 0.61537(9) 0.0465(4) Uani 1.000000 .
C17 C 0.9256(2) 1.7362(2) 0.51067(9) 0.0452(4) Uani 1.000000 .
H17 H 0.9880(2) 1.6569(2) 0.48179(9) 0.0542(5) Uiso 1.000000 R
C3 C 0.7131(2) 1.3812(2) 0.13346(9) 0.0415(4) Uani 1.000000 .
H3 H 0.6799(2) 1.4778(2) 0.16520(9) 0.0498(4) Uiso 1.000000 R
C20 C 0.7416(3) 1.9720(2) 0.59472(10) 0.0534(4) Uani 1.000000 .
H20 H 0.6802(3) 2.0530(2) 0.62308(10) 0.0641(5) Uiso 1.000000 R
C13 C 0.2071(2) 1.4425(2) 0.31966(9) 0.0408(4) Uani 1.000000 .
H13 H 0.1424(2) 1.5169(2) 0.35018(9) 0.0490(4) Uiso 1.000000 R
C21 C 0.6444(3) 1.8463(2) 0.53327(9) 0.0471(4) Uani 1.000000 .
H21 H 0.5173(3) 1.8409(2) 0.52020(9) 0.0566(5) Uiso 1.000000 R
C7 C 0.3023(2) 0.8167(2) 0.18226(9) 0.0444(4) Uani 1.000000 .
H7 H 0.2225(2) 0.8503(2) 0.21896(9) 0.0533(5) Uiso 1.000000 R
C14 C 0.1122(2) 1.3212(2) 0.25620(9) 0.0413(4) Uani 1.000000 .
H14 H -0.0166(2) 1.3107(2) 0.24471(9) 0.0496(4) Uiso 1.000000 R
C18 C 1.0235(3) 1.8618(2) 0.57316(9) 0.0479(4) Uani 1.000000 .
H18 H 1.1503(3) 1.8666(2) 0.58665(9) 0.0575(5) Uiso 1.000000 R
C9 C 0.4439(2) 0.6567(2) 0.09586(10) 0.0473(4) Uani 1.000000 .
H9 H 0.4742(2) 0.5590(2) 0.06371(10) 0.0567(5) Uiso 1.000000 R
C1 C 0.8456(2) 1.2154(3) 0.04550(10) 0.0505(4) Uani 1.000000 .
H1a H 0.9197(2) 1.1831(3) 0.00631(10) 0.0606(5) Uiso 1.000000 R
C22 C 1.1993(3) 2.1138(3) 0.70711(11) 0.0731(6) Uani 1.000000 .
H22a H 1.2389(3) 2.2120(3) 0.75068(11) 0.1097(9) Uiso 1.000000 R
H22b H 1.2017(3) 2.0037(3) 0.72260(11) 0.1097(9) Uiso 1.000000 R
H22c H 1.2834(3) 2.1277(3) 0.66795(11) 0.1097(9) Uiso 1.000000 R
B1 B 0.7094(2) 0.8959(3) 0.06322(10) 0.0400(4) Uani 1.000000 .
C2 C 0.8359(2) 1.3896(2) 0.07806(10) 0.0513(4) Uani 1.000000 .
H2 H 0.9007(2) 1.4926(2) 0.06475(10) 0.0616(5) Uiso 1.000000 R
C8 C 0.3034(3) 0.6458(2) 0.14506(11) 0.0531(4) Uani 1.000000 .
H8 H 0.2242(3) 0.5418(2) 0.15169(11) 0.0637(5) Uiso 1.000000 R

loop_
_atom_site_aniso_label
_atom_site_aniso_U_11
_atom_site_aniso_U_22
_atom_site_aniso_U_33
_atom_site_aniso_U_12
_atom_site_aniso_U_13
_atom_site_aniso_U_23
F1 0.0416(5) 0.0642(6) 0.0640(6) 0.0265(5) 0.0015(5) 0.0100(5)
O1 0.0330(6) 0.0639(8) 0.0440(7) 0.0185(5) -0.0050(5) -0.0133(5)
N3 0.0445(8) 0.0413(7) 0.0338(7) 0.0114(6) 0.0067(6) 0.0023(6)
N2 0.0375(7) 0.0376(7) 0.0333(6) 0.0126(5) 0.0003(5) 0.0002(5)
N1 0.0306(6) 0.0501(8) 0.0356(7) 0.0138(6) 0.0084(5) 0.0085(6)
N4 0.0463(8) 0.0403(7) 0.0322(7) 0.0104(6) 0.0034(6) 0.0017(5)
C11 0.0291(7) 0.0386(8) 0.0336(7) 0.0109(6) 0.0045(6) 0.0047(6)
C10 0.0295(7) 0.0350(8) 0.0314(7) 0.0093(6) 0.0056(6) 0.0052(6)
F2 0.0671(7) 0.0779(7) 0.0348(5) 0.0206(6) 0.0099(5) -0.0070(5)
C16 0.0484(9) 0.0372(8) 0.0298(7) 0.0083(7) 0.0050(7) 0.0043(6)
C4 0.0277(7) 0.0400(8) 0.0321(7) 0.0103(6) 0.0010(6) 0.0037(6)
C12 0.0365(8) 0.0383(8) 0.0319(7) 0.0113(6) 0.0072(6) 0.0055(6)
O2 0.0744(9) 0.0609(8) 0.0463(7) 0.0065(7) -0.0057(6) -0.0111(6)
C6 0.0301(7) 0.0398(8) 0.0311(7) 0.0096(6) 0.0025(6) 0.0031(6)
C15 0.0307(8) 0.0424(8) 0.0344(8) 0.0065(6) 0.0024(6) 0.0052(6)
C5 0.0261(7) 0.0405(8) 0.0267(7) 0.0097(6) -0.0012(5) 0.0021(6)
C19 0.0608(11) 0.0416(9) 0.0314(8) 0.0029(8) 0.0019(7) 0.0038(7)
C17 0.0520(10) 0.0461(9) 0.0371(8) 0.0154(8) 0.0070(7) 0.0031(7)
C3 0.0360(8) 0.0431(9) 0.0445(9) 0.0088(7) -0.0002(7) 0.0085(7)
C20 0.0642(12) 0.0503(10) 0.0419(9) 0.0187(9) 0.0069(8) -0.0052(8)
C13 0.0383(8) 0.0490(9) 0.0404(8) 0.0199(7) 0.0149(7) 0.0083(7)
C21 0.0506(10) 0.0483(10) 0.0402(9) 0.0142(8) 0.0041(7) 0.0009(7)
C7 0.0411(9) 0.0483(10) 0.0439(9) 0.0075(7) 0.0083(7) 0.0115(7)
C14 0.0266(7) 0.0547(10) 0.0459(9) 0.0137(7) 0.0080(6) 0.0123(8)
C18 0.0495(10) 0.0524(10) 0.0392(9) 0.0084(8) 0.0001(7) 0.0073(7)
C9 0.0565(10) 0.0371(9) 0.0454(9) 0.0145(8) -0.0039(8) 0.0008(7)
C1 0.0382(9) 0.0711(12) 0.0494(10) 0.0159(8) 0.0163(7) 0.0229(9)
C22 0.0762(14) 0.0732(14) 0.0523(12) -0.0065(11) -0.0188(10) 0.0021(10)
B1 0.0376(9) 0.0501(11) 0.0322(9) 0.0181(8) 0.0039(7) 0.0001(8)
C2 0.0408(9) 0.0550(11) 0.0614(11) 0.0053(8) 0.0076(8) 0.0246(9)
C8 0.0552(11) 0.0407(10) 0.0607(11) 0.0022(8) 0.0021(9) 0.0138(8)

loop_
_atom_type_symbol
_atom_type_scat_dispersion_real
_atom_type_scat_dispersion_imag
_atom_type_scat_Cromer_Mann_a1
_atom_type_scat_Cromer_Mann_a2
_atom_type_scat_Cromer_Mann_a3
_atom_type_scat_Cromer_Mann_a4
_atom_type_scat_Cromer_Mann_b1
_atom_type_scat_Cromer_Mann_b2
_atom_type_scat_Cromer_Mann_b3
_atom_type_scat_Cromer_Mann_b4
_atom_type_scat_Cromer_Mann_c
_atom_type_scat_source
_atom_type_scat_dispersion_source
C 0.00347 0.00161 2.31000 1.02000 1.58860 0.86500 20.84390 10.20750 0.56870 51.65120 0.215599998832 'International Tables Volume C Table 6.1.1.4 (pp. 500-502)' 'Henke, Gullikson and Davis, At. Data and Nucl. Data Tables, 1993, 54, 2'
B 0.00141 0.00067 2.05450 1.33260 1.09790 0.70680 23.21850 1.02100 60.34980 0.14030 -0.193200007081 'International Tables Volume C Table 6.1.1.4 (pp. 500-502)' 'Henke, Gullikson and Davis, At. Data and Nucl. Data Tables, 1993, 54, 2'
F 0.01794 0.01033 3.53920 2.64120 1.51700 1.02430 10.28250 4.29440 0.26150 26.14760 0.277599990368 'International Tables Volume C Table 6.1.1.4 (pp. 500-502)' 'Henke, Gullikson and Davis, At. Data and Nucl. Data Tables, 1993, 54, 2'
H 0.00000 0.00000 0.49300 0.32291 0.14019 0.04081 10.51090 26.12570 3.14236 57.79970 0.0030380000826 'International Tables Volume C Table 6.1.1.4 (pp. 500-502)' 'Henke, Gullikson and Davis, At. Data and Nucl. Data Tables, 1993, 54, 2'
O 0.01158 0.00611 3.04850 2.28680 1.54630 0.86700 13.27710 5.70110 0.32390 32.90890 0.250800013542 'International Tables Volume C Table 6.1.1.4 (pp. 500-502)' 'Henke, Gullikson and Davis, At. Data and Nucl. Data Tables, 1993, 54, 2'
N 0.00653 0.00323 12.21260 3.13220 2.01250 1.16630 0.00570 9.89330 28.99750 0.58260 -11.5290002823 'International Tables Volume C Table 6.1.1.4 (pp. 500-502)' 'Henke, Gullikson and Davis, At. Data and Nucl. Data Tables, 1993, 54, 2'

loop_
_geom_angle_atom_site_label_1
_geom_angle_atom_site_label_2
_geom_angle_atom_site_label_3
_geom_angle
C11 O1 H1 109.5
C12 N3 N4 115.42(12)
C9 N2 C6 107.14(13)
B1 N2 C6 125.28(12)
B1 N2 C9 127.08(13)
C1 N1 C4 107.18(13)
B1 N1 C4 124.93(12)
B1 N1 C1 127.79(13)
C16 N4 N3 116.20(12)
C10 C11 O1 118.94(12)
C12 C11 O1 121.56(12)
C12 C11 C10 119.49(12)
C15 C10 C11 119.30(12)
C5 C10 C11 121.06(12)
C5 C10 C15 119.63(12)
C17 C16 N4 116.63(14)
C21 C16 N4 124.18(14)
C21 C16 C17 119.19(14)
C5 C4 N1 120.74(13)
C3 C4 N1 107.76(13)
C3 C4 C5 131.04(13)
C11 C12 N3 124.91(13)
C13 C12 N3 115.96(13)
C13 C12 C11 119.12(13)
C22 O2 C19 118.44(15)
C5 C6 N2 120.48(13)
C7 C6 N2 107.80(13)
C7 C6 C5 131.72(13)
H15 C15 C10 119.39(8)
C14 C15 C10 121.21(14)
C14 C15 H15 119.39(9)
C4 C5 C10 119.77(13)
C6 C5 C10 119.58(12)
C6 C5 C4 120.44(13)
C20 C19 O2 115.67(15)
C18 C19 O2 124.34(16)
C18 C19 C20 119.99(15)
H17 C17 C16 119.29(9)
C18 C17 C16 121.41(15)
C18 C17 H17 119.29(10)
H3 C3 C4 126.21(9)
C2 C3 C4 107.57(15)
C2 C3 H3 126.21(10)
H20 C20 C19 119.56(9)
C21 C20 C19 120.89(16)
C21 C20 H20 119.56(10)
H13 C13 C12 119.35(8)
C14 C13 C12 121.29(13)
C14 C13 H13 119.35(8)
C20 C21 C16 119.49(16)
H21 C21 C16 120.25(9)
H21 C21 C20 120.25(10)
H7 C7 C6 126.41(9)
C8 C7 C6 107.18(14)
C8 C7 H7 126.41(10)
C13 C14 C15 119.49(13)
H14 C14 C15 120.26(9)
H14 C14 C13 120.26(8)
C17 C18 C19 119.02(16)
H18 C18 C19 120.49(10)
H18 C18 C17 120.49(10)
H9 C9 N2 124.69(9)
C8 C9 N2 110.63(15)
C8 C9 H9 124.69(10)
H1a C1 N1 124.77(9)
C2 C1 N1 110.45(14)
C2 C1 H1a 124.77(10)
H22a C22 O2 109.5
H22b C22 O2 109.5
H22b C22 H22a 109.5
H22c C22 O2 109.5
H22c C22 H22a 109.5
H22c C22 H22b 109.5
N2 B1 F1 109.45(13)
N1 B1 F1 109.49(13)
N1 B1 N2 105.65(12)
F2 B1 F1 109.13(13)
F2 B1 N2 111.51(13)
F2 B1 N1 111.55(14)
C1 C2 C3 107.03(15)
H2 C2 C3 126.49(10)
H2 C2 C1 126.49(10)
C9 C8 C7 107.26(15)
H8 C8 C7 126.37(10)
H8 C8 C9 126.37(10)

loop_
_geom_bond_atom_site_label_1
_geom_bond_atom_site_label_2
_geom_bond_distance
F1 B1 1.3883(19)
O1 H1 0.8200
O1 C11 1.3456(17)
N3 N4 1.2647(17)
N3 C12 1.4048(19)
N2 C6 1.3896(18)
N2 C9 1.337(2)
N2 B1 1.545(2)
N1 C4 1.3902(18)
N1 C1 1.340(2)
N1 B1 1.539(2)
N4 C16 1.4132(19)
C11 C10 1.395(2)
C11 C12 1.4143(19)
C10 C15 1.3878(19)
C10 C5 1.4863(18)
F2 B1 1.3691(19)
C16 C17 1.376(2)
C16 C21 1.399(2)
C4 C5 1.393(2)
C4 C3 1.403(2)
C12 C13 1.388(2)
O2 C19 1.3612(19)
O2 C22 1.422(2)
C6 C5 1.391(2)
C6 C7 1.406(2)
C15 H15 0.9300
C15 C14 1.384(2)
C19 C20 1.386(2)
C19 C18 1.380(2)
C17 H17 0.9300
C17 C18 1.379(2)
C3 H3 0.9300
C3 C2 1.368(2)
C20 H20 0.9300
C20 C21 1.366(2)
C13 H13 0.9300
C13 C14 1.369(2)
C21 H21 0.9300
C7 H7 0.9300
C7 C8 1.369(2)
C14 H14 0.9300
C18 H18 0.9300
C9 H9 0.9300
C9 C8 1.381(2)
C1 H1a 0.9300
C1 C2 1.387(3)
C22 H22a 0.9600
C22 H22b 0.9600
C22 H22c 0.9600
C2 H2 0.9300
C8 H8 0.9300
